data_7200108
loop_
_publ_author_name
'Kendrick, John'
'Gourlay, Matthew D.'
'Neumann, Marcus A.'
'Leusen, Frank J. J.'

_publ_section_title
;
 Predicting spontaneous racemate resolution using recent developments in
 crystal structure prediction
;
_journal_issue 11
_journal_name_full CrystEngComm
_journal_page_first 2391
_journal_page_last 2399
_journal_paper_doi 10.1039/b909038j
_journal_volume 11
_journal_year 2009
_space_group_IT_number 4
_symmetry_cell_setting monoclinic
_symmetry_Int_Tables_number 4
_symmetry_space_group_name_Hall 'P 2yb'
_symmetry_space_group_name_H-M 'P 1 21 1'
_cell_angle_alpha 90.000000
_cell_angle_beta 130.822316
_cell_angle_gamma 90.000000
_cell_length_a 9.094113
_cell_length_b 7.817147
_cell_length_c 4.776923
_cell_volume 256.983
_cod_data_source_file 5HMO_enantiopure.cif
_cod_data_source_block 5HMO_E_16
_cod_original_sg_symbol_H-M 'P 2_1'
_cod_struct_determination_method theoretical
_cod_database_code 7200108

loop_
_symmetry_equiv_pos_site_id
_symmetry_equiv_pos_as_xyz
1 x,y,z
2 -x,y+1/2,-z

loop_
_atom_site_label
_atom_site_type_symbol
_atom_site_fract_x
_atom_site_fract_y
_atom_site_fract_z
C16 C 0.236094 1.172442 0.609257
C17 C 0.253516 0.977176 0.662152
O18 O 0.431064 0.933981 0.728182
C19 C 0.481967 1.070214 0.627961
N20 N 0.370299 1.205574 0.547374
O21 O 0.613706 1.053130 0.615882
C22 C 0.084741 0.880521 0.322571
O23 O 0.105281 0.700121 0.369774
H24 H 0.087461 1.209382 0.368810
H25 H 0.280672 1.240651 0.854385
H26 H 0.277315 0.935871 0.907972
H27 H 0.386649 1.325085 0.480018
H28 H -0.048145 0.917885 0.268755
H29 H 0.067039 0.922929 0.081307
H30 H 0.215773 0.663780 0.389491
